data_4510364
loop_
_publ_author_name
'Chesman, Anthony S. R.'
'Hodgson, Jennifer L.'
'Izgorodina, Ekaterina I.'
'Urbatsch, Aron'
'Turner, David R.'
'Deacon, Glen B.'
'Batten, Stuart R.'

_publ_section_title
;
 Anion--Anion Interactions in the Crystal Packing of Functionalized
 Methanide Anions: An Experimental and Computational Study
;
_journal_issue 4
_journal_name_full 'Crystal Growth &amp; Design'
_journal_page_first 1922
_journal_paper_doi 10.1021/cg500051m
_journal_volume 14
_journal_year 2014
_chemical_formula_moiety 'C3 H2 N3 O3, C4 H12 N'
_chemical_formula_sum 'C7 H14 N4 O3'
_chemical_formula_weight 202.22
_chemical_name_common (Me4N)(ccnom)
_chemical_name_systematic
;
 Tetramethylammonium carbamoylcyanonitrosomethanide
;
_space_group_IT_number 14
_symmetry_cell_setting monoclinic
_symmetry_space_group_name_Hall '-P 2yn'
_symmetry_space_group_name_H-M 'P 1 21/n 1'
_atom_sites_solution_hydrogens geom
_atom_sites_solution_primary direct
_atom_sites_solution_secondary difmap
_audit_creation_method SHELXL-97
_cell_angle_alpha 90.00
_cell_angle_beta 95.899(2)
_cell_angle_gamma 90.00
_cell_formula_units_Z 4
_cell_length_a 7.4023(3)
_cell_length_b 17.2639(8)
_cell_length_c 8.3753(4)
_cell_measurement_reflns_used 8837
_cell_measurement_temperature 173(1)
_cell_measurement_theta_max 27.50
_cell_measurement_theta_min 3.01
_cell_volume 1064.63(8)
_computing_cell_refinement 'Bruker SMART (Bruker)'
_computing_data_collection 'Bruker SMART (Bruker)'
_computing_data_reduction 'Bruker SAINT (Bruker)'
_computing_molecular_graphics 'X-Seed (Barbour, 1999)'
_computing_publication_material 'CIFTAB (Sheldrick, 1997)'
_computing_structure_refinement 'SHELXL-97 (Sheldrick, 1997)'
_computing_structure_solution 'SHELXS-97 (Sheldrick, 1990)'
_diffrn_ambient_temperature 173(1)
_diffrn_measured_fraction_theta_full 0.999
_diffrn_measured_fraction_theta_max 0.999
_diffrn_measurement_device_type 'Bruker X8 Apex II CCD'
_diffrn_measurement_method 'phi and omega scans'
_diffrn_radiation_monochromator graphite
_diffrn_radiation_source 'fine-focus sealed tube'
_diffrn_radiation_type MoK\a
_diffrn_radiation_wavelength 0.71073
_diffrn_reflns_av_R_equivalents 0.0246
_diffrn_reflns_av_sigmaI/netI 0.0226
_diffrn_reflns_limit_h_max 9
_diffrn_reflns_limit_h_min -8
_diffrn_reflns_limit_k_max 21
_diffrn_reflns_limit_k_min -22
_diffrn_reflns_limit_l_max 10
_diffrn_reflns_limit_l_min -10
_diffrn_reflns_number 8837
_diffrn_reflns_theta_full 27.50
_diffrn_reflns_theta_max 27.50
_diffrn_reflns_theta_min 3.01
_exptl_absorpt_coefficient_mu 0.100
_exptl_absorpt_correction_T_max 0.9901
_exptl_absorpt_correction_T_min 0.9804
_exptl_absorpt_correction_type multi-scan
_exptl_absorpt_process_details SADABS
_exptl_crystal_colour colourless
_exptl_crystal_density_diffrn 1.262
_exptl_crystal_density_method 'not measured'
_exptl_crystal_description shard
_exptl_crystal_F_000 432
_exptl_crystal_size_max 0.20
_exptl_crystal_size_mid 0.20
_exptl_crystal_size_min 0.10
_refine_diff_density_max 0.265
_refine_diff_density_min -0.207
_refine_diff_density_rms 0.035
_refine_ls_extinction_coef none
_refine_ls_extinction_method SHELXL
_refine_ls_goodness_of_fit_ref 1.059
_refine_ls_hydrogen_treatment constr
_refine_ls_matrix_type full
_refine_ls_number_parameters 131
_refine_ls_number_reflns 2440
_refine_ls_number_restraints 0
_refine_ls_restrained_S_all 1.059
_refine_ls_R_factor_all 0.0452
_refine_ls_R_factor_gt 0.0362
_refine_ls_shift/su_max 0.000
_refine_ls_shift/su_mean 0.000
_refine_ls_structure_factor_coef Fsqd
_refine_ls_weighting_details 'calc w=1/[\s^2^(Fo^2^)+(0.2000P)^2^+0.0000P] where P=(Fo^2^+2Fc^2^)/3'
_refine_ls_weighting_scheme calc
_refine_ls_wR_factor_gt 0.0996
_refine_ls_wR_factor_ref 0.1063
_reflns_number_gt 2020
_reflns_number_total 2440
_reflns_threshold_expression >2sigma(I)
_cod_data_source_file 6-(Me4N)(ccnom).CIF
_cod_data_source_block (Me4N)(ccnom).CIF
_cod_depositor_comments
;
The following automatic conversions were performed:

'_exptl_absorpt_correction_type' value 'Multi-scan' changed to
'multi-scan' according to
/usr/data/users/saulius/automatic-downloads/current/ACS/lib/dictionaries/cif_core.dic
dictionary named 'cif_core.dic' version 2.4.2 from 2011-04-26.

Automatic conversion script
Id: cif_fix_values 2281 2013-09-26 08:29:07Z andrius 
;
_cod_original_sg_symbol_H-M P21/n
_cod_database_code 4510364

loop_
_symmetry_equiv_pos_as_xyz
'x, y, z'
'-x+1/2, y+1/2, -z+1/2'
'-x, -y, -z'
'x-1/2, -y-1/2, z-1/2'

loop_
_atom_site_label
_atom_site_type_symbol
_atom_site_fract_x
_atom_site_fract_y
_atom_site_fract_z
_atom_site_U_iso_or_equiv
_atom_site_adp_type
_atom_site_occupancy
_atom_site_symmetry_multiplicity
_atom_site_calc_flag
_atom_site_refinement_flags
N4 N 0.46491(13) 0.33709(6) 0.80141(12) 0.0316(2) Uani 1 1 d .
C7 C 0.49632(17) 0.41853(7) 0.74938(16) 0.0357(3) Uani 1 1 d .
H7A H 0.3953 0.4349 0.6719 0.054 Uiso 1 1 calc R
H7B H 0.6100 0.4211 0.6992 0.054 Uiso 1 1 calc R
H7C H 0.5041 0.4529 0.8430 0.054 Uiso 1 1 calc R
C6 C 0.45152(18) 0.28545(8) 0.65880(16) 0.0391(3) Uani 1 1 d .
H6A H 0.3512 0.3027 0.5814 0.059 Uiso 1 1 calc R
H6B H 0.4290 0.2322 0.6921 0.059 Uiso 1 1 calc R
H6C H 0.5655 0.2874 0.6088 0.059 Uiso 1 1 calc R
C5 C 0.6212(2) 0.31172(10) 0.91623(19) 0.0538(4) Uani 1 1 d .
H5A H 0.7327 0.3125 0.8625 0.081 Uiso 1 1 calc R
H5B H 0.5992 0.2590 0.9532 0.081 Uiso 1 1 calc R
H5C H 0.6343 0.3470 1.0084 0.081 Uiso 1 1 calc R
C4 C 0.2927(2) 0.33330(10) 0.8792(2) 0.0560(4) Uani 1 1 d .
H4A H 0.2719 0.2799 0.9128 0.084 Uiso 1 1 calc R
H4B H 0.1912 0.3501 0.8026 0.084 Uiso 1 1 calc R
H4C H 0.3019 0.3674 0.9733 0.084 Uiso 1 1 calc R
N1 N 0.43819(13) 0.11479(6) 0.97432(12) 0.0299(2) Uani 1 1 d .
C1 C 0.33892(14) 0.08866(6) 0.83907(13) 0.0258(2) Uani 1 1 d .
C2 C 0.14882(15) 0.10135(7) 0.83003(14) 0.0309(3) Uani 1 1 d .
C3 C 0.41002(15) 0.05012(6) 0.70239(14) 0.0266(2) Uani 1 1 d .
N2 N -0.00542(15) 0.11092(8) 0.81753(15) 0.0496(3) Uani 1 1 d .
O4 O 0.60753(11) 0.10531(6) 0.99339(12) 0.0468(3) Uani 1 1 d .
O2 O 0.29820(11) 0.02911(5) 0.58965(10) 0.0351(2) Uani 1 1 d .
N3 N 0.58816(13) 0.04071(7) 0.70051(13) 0.0380(3) Uani 1 1 d .
H3A H 0.6310 0.0189 0.6172 0.046 Uiso 1 1 calc R
H3B H 0.6632 0.0563 0.7825 0.046 Uiso 1 1 calc R
O3 O 0.35986(12) 0.15066(6) 1.07930(11) 0.0403(2) Uani 1 1 d .

loop_
_atom_site_aniso_label
_atom_site_aniso_U_11
_atom_site_aniso_U_22
_atom_site_aniso_U_33
_atom_site_aniso_U_23
_atom_site_aniso_U_13
_atom_site_aniso_U_12
N4 0.0291(5) 0.0343(5) 0.0306(5) 0.0062(4) -0.0001(4) -0.0009(4)
C7 0.0365(7) 0.0297(6) 0.0410(7) 0.0019(5) 0.0050(5) -0.0015(5)
C6 0.0433(7) 0.0330(6) 0.0399(7) 0.0004(5) -0.0018(6) -0.0071(5)
C5 0.0518(9) 0.0554(9) 0.0490(8) 0.0152(7) -0.0206(7) -0.0047(7)
C4 0.0505(9) 0.0604(9) 0.0616(10) 0.0163(8) 0.0269(8) 0.0004(7)
N1 0.0236(5) 0.0350(5) 0.0312(5) -0.0054(4) 0.0034(4) -0.0033(4)
C1 0.0200(5) 0.0271(5) 0.0302(6) -0.0030(4) 0.0026(4) -0.0016(4)
C2 0.0256(6) 0.0392(6) 0.0282(6) -0.0094(5) 0.0041(4) -0.0014(5)
C3 0.0227(5) 0.0267(5) 0.0306(6) -0.0030(4) 0.0037(4) -0.0013(4)
N2 0.0260(6) 0.0783(9) 0.0445(7) -0.0217(6) 0.0030(5) 0.0038(5)
O4 0.0201(4) 0.0744(7) 0.0445(5) -0.0186(5) -0.0033(4) 0.0002(4)
O2 0.0235(4) 0.0480(5) 0.0337(4) -0.0130(4) 0.0028(3) -0.0010(4)
N3 0.0215(5) 0.0540(7) 0.0383(6) -0.0159(5) 0.0030(4) 0.0027(4)
O3 0.0333(5) 0.0523(6) 0.0359(5) -0.0169(4) 0.0064(4) -0.0027(4)

loop_
_atom_type_symbol
_atom_type_description
_atom_type_scat_dispersion_real
_atom_type_scat_dispersion_imag
_atom_type_scat_source
C C 0.0033 0.0016 'International Tables Vol C Tables 4.2.6.8 and 6.1.1.4'
H H 0.0000 0.0000 'International Tables Vol C Tables 4.2.6.8 and 6.1.1.4'
N N 0.0061 0.0033 'International Tables Vol C Tables 4.2.6.8 and 6.1.1.4'
O O 0.0106 0.0060 'International Tables Vol C Tables 4.2.6.8 and 6.1.1.4'

loop_
_geom_angle_atom_site_label_1
_geom_angle_atom_site_label_2
_geom_angle_atom_site_label_3
_geom_angle
C6 N4 C4 109.61(11)
C6 N4 C5 108.99(11)
C4 N4 C5 110.27(12)
C6 N4 C7 109.21(9)
C4 N4 C7 109.48(10)
C5 N4 C7 109.26(10)
O4 N1 O3 119.85(10)
O4 N1 C1 120.52(10)
O3 N1 C1 119.60(9)
N1 C1 C2 116.15(10)
N1 C1 C3 126.35(10)
C2 C1 C3 117.50(10)
N2 C2 C1 177.76(13)
O2 C3 N3 122.57(10)
O2 C3 C1 117.40(10)
N3 C3 C1 120.00(10)

loop_
_geom_bond_atom_site_label_1
_geom_bond_atom_site_label_2
_geom_bond_distance
N4 C6 1.4855(16)
N4 C4 1.4913(17)
N4 C5 1.4920(17)
N4 C7 1.4972(15)
N1 O4 1.2579(13)
N1 O3 1.2639(12)
N1 C1 1.3622(15)
C1 C2 1.4185(15)
C1 C3 1.4676(15)
C2 N2 1.1477(16)
C3 O2 1.2440(14)
C3 N3 1.3304(14)

loop_
_geom_hbond_atom_site_label_D
_geom_hbond_atom_site_label_H
_geom_hbond_atom_site_label_A
_geom_hbond_distance_DH
_geom_hbond_distance_HA
_geom_hbond_distance_DA
_geom_hbond_angle_DHA
_geom_hbond_site_symmetry_A
N3 H3A O2 0.88 2.04 2.9131(13) 173.4 3_656
N3 H3B O4 0.88 2.04 2.6850(14) 129.5 .
N3 H3B N2 0.88 2.62 3.2977(15) 135.0 1_655
